data_4026150
loop_
_publ_author_name
'Ying Cheng'
'Jiang-Hua Peng'
'Yong-Jia Li'
'Xun-Yu Shi'
'Ming-Sheng Tang'
'Tian-Yu Tan'

_publ_section_title
;
 N-Heterocyclic Carbene Catalyzed Reaction of Phthalaldehydes:
 Controllable Stereoselective Synthesis of Polyhydroxylated Spiro- and
 Fused Indenones Dictated by the Structure of NHC Catalysts
;
_journal_name_full 'Journal of Organic Chemistry'
_journal_page_first 1844
_journal_page_last 1851
_journal_paper_doi 10.1021/jo102582a
_journal_volume 76
_journal_year 2011
_chemical_formula_moiety 'C21 H18 Br2 O5'
_chemical_formula_sum 'C21 H18 Br2 O5'
_chemical_formula_weight 510.17
_chemical_name_systematic
; 
 ? 
;
_space_group_IT_number 14
_symmetry_cell_setting monoclinic
_symmetry_space_group_name_Hall '-P 2yn'
_symmetry_space_group_name_H-M 'P 1 21/n 1'
_atom_sites_solution_hydrogens geom
_atom_sites_solution_primary direct
_atom_sites_solution_secondary difmap
_audit_creation_method SHELXL-97
_cell_angle_alpha 90.00
_cell_angle_beta 94.280(7)
_cell_angle_gamma 90.00
_cell_formula_units_Z 4
_cell_length_a 9.8430(10)
_cell_length_b 23.98(3)
_cell_length_c 10.6860(12)
_cell_measurement_reflns_used 9595
_cell_measurement_temperature 113(2)
_cell_measurement_theta_max 27.90
_cell_measurement_theta_min 1.90
_cell_volume 2515(3)
_computing_cell_refinement 'CrystalClear-SM Expert 2.0 r2'
_computing_data_collection 'CrystalClear-SM Expert 2.0 r2 (Rigaku, 2009)'
_computing_data_reduction 'CrystalClear-SM Expert 2.0 r2'
_computing_molecular_graphics 'CrystalStructure 4.0'
_computing_publication_material 'CrystalStructure 4.0 (Rigaku, 2009)'
_computing_structure_refinement 'SHELXL-97 (Sheldrick, 1997)'
_computing_structure_solution 'SHELXS-97 (Sheldrick, 1990)'
_diffrn_ambient_temperature 113(2)
_diffrn_measured_fraction_theta_full 0.997
_diffrn_measured_fraction_theta_max 0.997
_diffrn_measurement_device_type 'Rigaku Saturn724 CCD camera'
_diffrn_measurement_method \w
_diffrn_radiation_monochromator multilayer
_diffrn_radiation_source 'rotating anode'
_diffrn_radiation_type MoK\a
_diffrn_radiation_wavelength 0.71075
_diffrn_reflns_av_R_equivalents 0.0562
_diffrn_reflns_av_sigmaI/netI 0.0500
_diffrn_reflns_limit_h_max 12
_diffrn_reflns_limit_h_min -12
_diffrn_reflns_limit_k_max 30
_diffrn_reflns_limit_k_min -31
_diffrn_reflns_limit_l_max 13
_diffrn_reflns_limit_l_min -14
_diffrn_reflns_number 31842
_diffrn_reflns_theta_full 27.85
_diffrn_reflns_theta_max 27.85
_diffrn_reflns_theta_min 1.70
_diffrn_standards_decay_% 0
_diffrn_standards_interval_count 0
_diffrn_standards_interval_time 0
_diffrn_standards_number 0
_exptl_absorpt_coefficient_mu 3.247
_exptl_absorpt_correction_T_max 0.5926
_exptl_absorpt_correction_T_min 0.5096
_exptl_absorpt_correction_type multi-scan
_exptl_absorpt_process_details CrystalClear
_exptl_crystal_colour colorless
_exptl_crystal_density_diffrn 1.347
_exptl_crystal_description prism
_exptl_crystal_F_000 1016
_exptl_crystal_size_max 0.24
_exptl_crystal_size_mid 0.22
_exptl_crystal_size_min 0.18
_platon_squeeze_details
;
;
_refine_diff_density_max 0.476
_refine_diff_density_min -0.566
_refine_diff_density_rms 0.079
_refine_ls_extinction_method none
_refine_ls_goodness_of_fit_ref 1.003
_refine_ls_hydrogen_treatment constr
_refine_ls_matrix_type full
_refine_ls_number_parameters 258
_refine_ls_number_reflns 5957
_refine_ls_number_restraints 0
_refine_ls_restrained_S_all 1.003
_refine_ls_R_factor_all 0.0455
_refine_ls_R_factor_gt 0.0361
_refine_ls_shift/su_max 0.002
_refine_ls_shift/su_mean 0.000
_refine_ls_structure_factor_coef Fsqd
_refine_ls_weighting_details 'calc w=1/[\s^2^(Fo^2^)+(0.0393P)^2^+0.0000P] where P=(Fo^2^+2Fc^2^)/3'
_refine_ls_weighting_scheme calc
_refine_ls_wR_factor_gt 0.0793
_refine_ls_wR_factor_ref 0.0827
_reflns_number_gt 4883
_reflns_number_total 5957
_reflns_threshold_expression >2sigma(I)
_cod_data_source_file jo102582a_si_008.cif
_cod_data_source_block shelxl
_cod_database_code 4026150

loop_
_symmetry_equiv_pos_as_xyz
'x, y, z'
'-x+1/2, y+1/2, -z+1/2'
'-x, -y, -z'
'x-1/2, -y-1/2, z-1/2'

loop_
_atom_site_label
_atom_site_type_symbol
_atom_site_fract_x
_atom_site_fract_y
_atom_site_fract_z
_atom_site_U_iso_or_equiv
_atom_site_adp_type
_atom_site_occupancy
_atom_site_symmetry_multiplicity
_atom_site_calc_flag
_atom_site_refinement_flags
Br1 Br 0.66368(3) 0.235068(10) -0.54861(2) 0.02485(8) Uani 1 1 d .
Br2 Br 1.12843(3) 0.028970(11) 0.21234(3) 0.03842(9) Uani 1 1 d .
O1 O 0.49456(15) 0.17864(7) -0.04203(14) 0.0234(4) Uani 1 1 d .
H1 H 0.4540 0.1747 -0.1134 0.035 Uiso 1 1 calc R
O2 O 0.61551(16) 0.22208(7) 0.16118(14) 0.0196(3) Uani 1 1 d .
H2 H 0.5351 0.2226 0.1287 0.029 Uiso 1 1 calc R
O3 O 0.69712(15) 0.31573(6) 0.06035(13) 0.0171(3) Uani 1 1 d .
O4 O 0.66909(19) 0.08856(7) -0.13359(15) 0.0301(4) Uani 1 1 d .
O5 O 0.83379(16) 0.31772(7) 0.23692(14) 0.0223(4) Uani 1 1 d .
C1 C 0.6370(2) 0.18302(9) -0.05385(19) 0.0159(5) Uani 1 1 d .
C2 C 0.7061(2) 0.21188(9) 0.06721(19) 0.0157(5) Uani 1 1 d .
C3 C 0.7718(2) 0.26768(9) 0.02046(19) 0.0164(5) Uani 1 1 d .
H3 H 0.8703 0.2702 0.0504 0.020 Uiso 1 1 calc R
C4 C 0.7543(2) 0.26434(9) -0.1197(2) 0.0162(5) Uani 1 1 d .
C5 C 0.6788(2) 0.21837(9) -0.1616(2) 0.0156(5) Uani 1 1 d .
C6 C 0.6508(2) 0.20801(9) -0.28953(19) 0.0168(5) Uani 1 1 d .
H6 H 0.6000 0.1763 -0.3186 0.020 Uiso 1 1 calc R
C7 C 0.7007(2) 0.24634(10) -0.3725(2) 0.0190(5) Uani 1 1 d .
C8 C 0.7769(2) 0.29315(10) -0.3321(2) 0.0207(5) Uani 1 1 d .
H8 H 0.8087 0.3188 -0.3912 0.025 Uiso 1 1 calc R
C9 C 0.8052(2) 0.30154(9) -0.2049(2) 0.0195(5) Uani 1 1 d .
H9 H 0.8591 0.3324 -0.1757 0.023 Uiso 1 1 calc R
C10 C 0.7036(2) 0.12483(9) -0.0592(2) 0.0192(5) Uani 1 1 d .
C11 C 0.8147(2) 0.12231(9) 0.0425(2) 0.0187(5) Uani 1 1 d .
C12 C 0.9061(2) 0.07891(10) 0.0700(2) 0.0237(5) Uani 1 1 d .
H12 H 0.9062 0.0462 0.0199 0.028 Uiso 1 1 calc R
C13 C 0.9963(2) 0.08587(10) 0.1736(2) 0.0252(5) Uani 1 1 d .
C14 C 0.9961(2) 0.13326(10) 0.2497(2) 0.0231(5) Uani 1 1 d .
H14 H 1.0583 0.1359 0.3218 0.028 Uiso 1 1 calc R
C15 C 0.9056(2) 0.17641(10) 0.2205(2) 0.0200(5) Uani 1 1 d .
H15 H 0.9059 0.2090 0.2710 0.024 Uiso 1 1 calc R
C16 C 0.8142(2) 0.17070(9) 0.1151(2) 0.0162(5) Uani 1 1 d .
C17 C 0.7364(2) 0.33631(9) 0.1745(2) 0.0176(5) Uani 1 1 d .
C18 C 0.6456(3) 0.38423(10) 0.2115(2) 0.0230(5) Uani 1 1 d .
C19 C 0.5003(3) 0.36186(11) 0.2196(3) 0.0366(7) Uani 1 1 d .
H19A H 0.4647 0.3488 0.1366 0.055 Uiso 1 1 calc R
H19B H 0.4418 0.3917 0.2478 0.055 Uiso 1 1 calc R
H19C H 0.5017 0.3309 0.2794 0.055 Uiso 1 1 calc R
C20 C 0.6492(3) 0.43046(11) 0.1135(3) 0.0386(7) Uani 1 1 d .
H20A H 0.7437 0.4421 0.1059 0.058 Uiso 1 1 calc R
H20B H 0.5958 0.4624 0.1393 0.058 Uiso 1 1 calc R
H20C H 0.6104 0.4166 0.0323 0.058 Uiso 1 1 calc R
C21 C 0.6993(3) 0.40644(12) 0.3410(3) 0.0434(8) Uani 1 1 d .
H21A H 0.6937 0.3769 0.4039 0.065 Uiso 1 1 calc R
H21B H 0.6440 0.4383 0.3637 0.065 Uiso 1 1 calc R
H21C H 0.7943 0.4182 0.3379 0.065 Uiso 1 1 calc R

loop_
_atom_site_aniso_label
_atom_site_aniso_U_11
_atom_site_aniso_U_22
_atom_site_aniso_U_33
_atom_site_aniso_U_23
_atom_site_aniso_U_13
_atom_site_aniso_U_12
Br1 0.02684(14) 0.03855(16) 0.00928(11) 0.00052(10) 0.00210(9) -0.00524(11)
Br2 0.03319(17) 0.02943(16) 0.05095(19) 0.01020(13) -0.00815(14) 0.00884(12)
O1 0.0133(8) 0.0445(10) 0.0121(8) 0.0009(7) -0.0018(7) -0.0065(7)
O2 0.0138(8) 0.0323(9) 0.0128(8) -0.0015(7) 0.0018(6) -0.0020(7)
O3 0.0174(8) 0.0197(8) 0.0136(8) -0.0041(6) -0.0025(6) 0.0031(6)
O4 0.0472(12) 0.0224(9) 0.0190(9) -0.0040(7) -0.0081(8) -0.0059(8)
O5 0.0187(9) 0.0328(9) 0.0146(8) -0.0030(7) -0.0031(7) 0.0004(7)
C1 0.0145(11) 0.0244(12) 0.0086(10) -0.0002(9) -0.0006(9) -0.0017(9)
C2 0.0153(11) 0.0230(12) 0.0087(10) -0.0028(9) 0.0000(9) -0.0004(9)
C3 0.0146(11) 0.0224(12) 0.0120(10) -0.0020(9) -0.0005(9) 0.0017(9)
C4 0.0120(11) 0.0246(12) 0.0120(10) 0.0027(9) 0.0012(9) 0.0032(9)
C5 0.0120(11) 0.0211(12) 0.0137(11) -0.0008(9) 0.0005(9) 0.0038(9)
C6 0.0165(12) 0.0226(12) 0.0113(11) -0.0009(9) 0.0008(9) 0.0001(9)
C7 0.0152(12) 0.0315(13) 0.0106(11) -0.0005(9) 0.0034(9) 0.0034(10)
C8 0.0162(12) 0.0313(13) 0.0147(11) 0.0039(10) 0.0023(9) -0.0006(10)
C9 0.0172(12) 0.0217(12) 0.0197(12) -0.0003(10) 0.0022(10) -0.0018(9)
C10 0.0236(12) 0.0224(13) 0.0116(11) 0.0032(9) 0.0005(9) -0.0048(10)
C11 0.0209(12) 0.0218(12) 0.0131(11) 0.0017(9) -0.0002(9) -0.0033(9)
C12 0.0271(13) 0.0200(12) 0.0242(13) 0.0048(10) 0.0023(11) 0.0020(10)
C13 0.0207(13) 0.0228(13) 0.0319(14) 0.0099(11) 0.0011(11) 0.0002(10)
C14 0.0202(12) 0.0281(13) 0.0203(12) 0.0082(10) -0.0023(10) -0.0038(10)
C15 0.0196(12) 0.0230(12) 0.0173(11) 0.0043(9) 0.0000(10) -0.0040(10)
C16 0.0147(11) 0.0218(12) 0.0122(11) 0.0026(9) 0.0011(9) -0.0016(9)
C17 0.0193(12) 0.0213(12) 0.0126(11) 0.0001(9) 0.0040(9) -0.0029(9)
C18 0.0286(14) 0.0219(12) 0.0185(12) -0.0039(10) 0.0023(11) 0.0042(10)
C19 0.0299(15) 0.0337(15) 0.0480(18) -0.0031(13) 0.0143(13) 0.0078(12)
C20 0.056(2) 0.0278(15) 0.0335(15) 0.0055(12) 0.0136(14) 0.0093(13)
C21 0.057(2) 0.0432(17) 0.0284(15) -0.0191(13) -0.0050(14) 0.0158(15)

loop_
_atom_type_symbol
_atom_type_description
_atom_type_scat_dispersion_real
_atom_type_scat_dispersion_imag
_atom_type_scat_source
C C 0.0033 0.0016 'International Tables Vol C Tables 4.2.6.8 and 6.1.1.4'
H H 0.0000 0.0000 'International Tables Vol C Tables 4.2.6.8 and 6.1.1.4'
O O 0.0106 0.0060 'International Tables Vol C Tables 4.2.6.8 and 6.1.1.4'
Br Br -0.2901 2.4595 'International Tables Vol C Tables 4.2.6.8 and 6.1.1.4'

loop_
_geom_angle_atom_site_label_1
_geom_angle_atom_site_label_2
_geom_angle_atom_site_label_3
_geom_angle
C1 O1 H1 109.5
C2 O2 H2 109.5
C17 O3 C3 116.16(17)
O1 C1 C5 115.82(18)
O1 C1 C10 111.13(18)
C5 C1 C10 109.77(18)
O1 C1 C2 109.13(17)
C5 C1 C2 104.71(18)
C10 C1 C2 105.60(18)
O2 C2 C16 109.73(17)
O2 C2 C1 113.74(17)
C16 C2 C1 103.94(18)
O2 C2 C3 111.85(18)
C16 C2 C3 111.43(18)
C1 C2 C3 105.86(17)
O3 C3 C4 108.32(17)
O3 C3 C2 110.59(18)
C4 C3 C2 104.58(17)
O3 C3 H3 111.0
C4 C3 H3 111.0
C2 C3 H3 111.0
C5 C4 C9 120.5(2)
C5 C4 C3 112.64(19)
C9 C4 C3 126.8(2)
C4 C5 C6 121.4(2)
C4 C5 C1 111.70(19)
C6 C5 C1 126.9(2)
C7 C6 C5 116.9(2)
C7 C6 H6 121.5
C5 C6 H6 121.5
C6 C7 C8 122.6(2)
C6 C7 Br1 118.93(17)
C8 C7 Br1 118.44(17)
C9 C8 C7 119.0(2)
C9 C8 H8 120.5
C7 C8 H8 120.5
C8 C9 C4 119.6(2)
C8 C9 H9 120.2
C4 C9 H9 120.2
O4 C10 C11 127.4(2)
O4 C10 C1 125.1(2)
C11 C10 C1 107.52(18)
C12 C11 C16 122.2(2)
C12 C11 C10 127.9(2)
C16 C11 C10 109.9(2)
C13 C12 C11 116.6(2)
C13 C12 H12 121.7
C11 C12 H12 121.7
C12 C13 C14 122.5(2)
C12 C13 Br2 118.41(19)
C14 C13 Br2 119.05(19)
C15 C14 C13 120.3(2)
C15 C14 H14 119.8
C13 C14 H14 119.8
C14 C15 C16 118.3(2)
C14 C15 H15 120.9
C16 C15 H15 120.9
C15 C16 C11 120.1(2)
C15 C16 C2 127.2(2)
C11 C16 C2 112.67(19)
O5 C17 O3 121.8(2)
O5 C17 C18 126.1(2)
O3 C17 C18 112.14(19)
C17 C18 C20 108.9(2)
C17 C18 C19 108.5(2)
C20 C18 C19 111.2(2)
C17 C18 C21 109.0(2)
C20 C18 C21 110.0(2)
C19 C18 C21 109.2(2)
C18 C19 H19A 109.5
C18 C19 H19B 109.5
H19A C19 H19B 109.5
C18 C19 H19C 109.5
H19A C19 H19C 109.5
H19B C19 H19C 109.5
C18 C20 H20A 109.5
C18 C20 H20B 109.5
H20A C20 H20B 109.5
C18 C20 H20C 109.5
H20A C20 H20C 109.5
H20B C20 H20C 109.5
C18 C21 H21A 109.5
C18 C21 H21B 109.5
H21A C21 H21B 109.5
C18 C21 H21C 109.5
H21A C21 H21C 109.5
H21B C21 H21C 109.5

loop_
_geom_bond_atom_site_label_1
_geom_bond_atom_site_label_2
_geom_bond_distance
Br1 C7 1.909(2)
Br2 C13 1.909(3)
O1 C1 1.421(3)
O1 H1 0.8400
O2 C2 1.413(3)
O2 H2 0.8400
O3 C17 1.346(3)
O3 C3 1.448(3)
O4 C10 1.210(3)
O5 C17 1.211(3)
C1 C5 1.511(3)
C1 C10 1.544(4)
C1 C2 1.576(3)
C2 C16 1.513(3)
C2 C3 1.583(3)
C3 C4 1.497(3)
C3 H3 1.0000
C4 C5 1.385(3)
C4 C9 1.394(3)
C5 C6 1.396(3)
C6 C7 1.392(3)
C6 H6 0.9500
C7 C8 1.400(3)
C8 C9 1.381(3)
C8 H8 0.9500
C9 H9 0.9500
C10 C11 1.484(3)
C11 C12 1.393(3)
C11 C16 1.397(3)
C12 C13 1.377(3)
C12 H12 0.9500
C13 C14 1.397(4)
C14 C15 1.385(3)
C14 H14 0.9500
C15 C16 1.394(3)
C15 H15 0.9500
C17 C18 1.526(3)
C18 C20 1.528(4)
C18 C19 1.536(4)
C18 C21 1.539(3)
C19 H19A 0.9800
C19 H19B 0.9800
C19 H19C 0.9800
C20 H20A 0.9800
C20 H20B 0.9800
C20 H20C 0.9800
C21 H21A 0.9800
C21 H21B 0.9800
C21 H21C 0.9800

loop_
_geom_torsion_atom_site_label_1
_geom_torsion_atom_site_label_2
_geom_torsion_atom_site_label_3
_geom_torsion_atom_site_label_4
_geom_torsion
O1 C1 C2 O2 5.0(2)
C5 C1 C2 O2 129.58(19)
C10 C1 C2 O2 -114.5(2)
O1 C1 C2 C16 124.28(18)
C5 C1 C2 C16 -111.13(19)
C10 C1 C2 C16 4.7(2)
O1 C1 C2 C3 -118.21(19)
C5 C1 C2 C3 6.4(2)
C10 C1 C2 C3 122.25(19)
C17 O3 C3 C4 -158.31(18)
C17 O3 C3 C2 87.6(2)
O2 C2 C3 O3 -15.1(2)
C16 C2 C3 O3 -138.33(17)
C1 C2 C3 O3 109.30(18)
O2 C2 C3 C4 -131.49(18)
C16 C2 C3 C4 105.27(19)
C1 C2 C3 C4 -7.1(2)
O3 C3 C4 C5 -112.5(2)
C2 C3 C4 C5 5.4(2)
O3 C3 C4 C9 67.6(3)
C2 C3 C4 C9 -174.5(2)
C9 C4 C5 C6 -0.4(3)
C3 C4 C5 C6 179.74(19)
C9 C4 C5 C1 178.53(19)
C3 C4 C5 C1 -1.4(3)
O1 C1 C5 C4 116.9(2)
C10 C1 C5 C4 -116.3(2)
C2 C1 C5 C4 -3.3(2)
O1 C1 C5 C6 -64.3(3)
C10 C1 C5 C6 62.5(3)
C2 C1 C5 C6 175.5(2)
C4 C5 C6 C7 -0.8(3)
C1 C5 C6 C7 -179.5(2)
C5 C6 C7 C8 0.6(3)
C5 C6 C7 Br1 -179.14(16)
C6 C7 C8 C9 0.7(3)
Br1 C7 C8 C9 -179.53(17)
C7 C8 C9 C4 -1.9(3)
C5 C4 C9 C8 1.7(3)
C3 C4 C9 C8 -178.4(2)
O1 C1 C10 O4 55.5(3)
C5 C1 C10 O4 -73.9(3)
C2 C1 C10 O4 173.7(2)
O1 C1 C10 C11 -124.31(18)
C5 C1 C10 C11 106.3(2)
C2 C1 C10 C11 -6.1(2)
O4 C10 C11 C12 3.2(4)
C1 C10 C11 C12 -177.0(2)
O4 C10 C11 C16 -174.6(2)
C1 C10 C11 C16 5.2(2)
C16 C11 C12 C13 0.4(3)
C10 C11 C12 C13 -177.1(2)
C11 C12 C13 C14 1.1(4)
C11 C12 C13 Br2 -177.71(17)
C12 C13 C14 C15 -1.9(4)
Br2 C13 C14 C15 176.95(17)
C13 C14 C15 C16 1.0(3)
C14 C15 C16 C11 0.4(3)
C14 C15 C16 C2 179.1(2)
C12 C11 C16 C15 -1.2(3)
C10 C11 C16 C15 176.71(19)
C12 C11 C16 C2 180.0(2)
C10 C11 C16 C2 -2.1(3)
O2 C2 C16 C15 -58.5(3)
C1 C2 C16 C15 179.5(2)
C3 C2 C16 C15 65.9(3)
O2 C2 C16 C11 120.2(2)
C1 C2 C16 C11 -1.8(2)
C3 C2 C16 C11 -115.3(2)
C3 O3 C17 O5 4.2(3)
C3 O3 C17 C18 -176.11(17)
O5 C17 C18 C20 121.2(3)
O3 C17 C18 C20 -58.5(3)
O5 C17 C18 C19 -117.7(3)
O3 C17 C18 C19 62.7(2)
O5 C17 C18 C21 1.2(3)
O3 C17 C18 C21 -178.5(2)

loop_
_platon_squeeze_void_nr
_platon_squeeze_void_average_x
_platon_squeeze_void_average_y
_platon_squeeze_void_average_z
_platon_squeeze_void_volume
_platon_squeeze_void_count_electrons
_platon_squeeze_void_content
1 0.000 0.500 -0.021 329 106 ' '
2 0.500 1.000 0.539 329 106 ' '
